data_4004030
loop_
_publ_author_name
'J\;edrzejowski, Damian'
'Pander, Marzena'
'Nitek, Wojciech'
'Bury, Wojciech'
'Matoga, Dariusz'

_publ_section_title
;
 Turning Flexibility into Rigidity: Stepwise Locking of Interpenetrating
 Networks in a MOF Crystal through Click Reaction
;
_journal_issue 18
_journal_name_full 'Chemistry of Materials'
_journal_page_first 7509
_journal_page_last 7517
_journal_paper_doi 10.1021/acs.chemmater.1c02451
_journal_volume 33
_journal_year 2021
_chemical_formula_moiety 'C29 H20 Cd N8 O5'
_chemical_formula_sum 'C29 H20 Cd N8 O5'
_chemical_formula_weight 672.93
_chemical_name_common JUK-20-nor
_space_group_IT_number 13
_space_group_name_Hall '-P 2yc'
_space_group_name_H-M_alt 'P 1 2/c 1'
_symmetry_cell_setting monoclinic
_symmetry_Int_Tables_number 13
_symmetry_space_group_name_Hall '-P 2yc'
_symmetry_space_group_name_H-M 'P 1 2/c 1'
_atom_sites_solution_hydrogens geom
_audit_creation_date 2021-02-18T11:05:54-00:00
_audit_creation_method 'WinGX routine CIF_UPDATE'
_audit_update_record
;
2021-02-25 deposited with the CCDC.	2021-05-27 downloaded from the CCDC.
;
_cell_angle_alpha 90
_cell_angle_beta 94.9710(10)
_cell_angle_gamma 90
_cell_formula_units_Z 4
_cell_length_a 20.35360(10)
_cell_length_b 15.83220(10)
_cell_length_c 16.8859(2)
_cell_measurement_reflns_used 28733
_cell_measurement_temperature 120(2)
_cell_measurement_theta_max 29.343
_cell_measurement_theta_min 2.755
_cell_volume 5420.88(8)
_computing_cell_refinement 'CrysAlisPro 1.171.40.14e (Rigaku OD, 2018)'
_computing_data_collection 'CrysAlisPro 1.171.40.14e (Rigaku OD, 2018)'
_computing_data_reduction 'CrysAlisPro 1.171.40.14e (Rigaku OD, 2018)'
_computing_structure_refinement 'SHELXL-2018/3 (Sheldrick, 2018)'
_diffrn_ambient_environment N~2~
_diffrn_ambient_temperature 120(2)
_diffrn_detector 'CCD plate'
_diffrn_detector_area_resol_mean 10.3756
_diffrn_detector_type Atlas
_diffrn_measured_fraction_theta_full 0.998
_diffrn_measured_fraction_theta_max 0.948
_diffrn_measurement_device 'four-circle diffractometer'
_diffrn_measurement_device_type 'SuperNova, Dual, Cu at home/near, Atlas'
_diffrn_measurement_method '\w scans'
_diffrn_orient_matrix_type 'CrysAlisPro convention (1999,Acta A55,543-557)'
_diffrn_orient_matrix_UB_11 -0.0225808
_diffrn_orient_matrix_UB_12 0.0156043
_diffrn_orient_matrix_UB_13 -0.0309077
_diffrn_orient_matrix_UB_21 -0.0265574
_diffrn_orient_matrix_UB_22 -0.0089258
_diffrn_orient_matrix_UB_23 0.023255
_diffrn_orient_matrix_UB_31 0.0028025
_diffrn_orient_matrix_UB_32 0.0410403
_diffrn_orient_matrix_UB_33 0.0167993
_diffrn_radiation_monochromator mirror
_diffrn_radiation_probe x-ray
_diffrn_radiation_type MoK\a
_diffrn_radiation_wavelength 0.71073
_diffrn_reflns_av_R_equivalents 0.0401
_diffrn_reflns_av_unetI/netI 0.0516
_diffrn_reflns_Laue_measured_fraction_full 0.998
_diffrn_reflns_Laue_measured_fraction_max 0.948
_diffrn_reflns_limit_h_max 27
_diffrn_reflns_limit_h_min -28
_diffrn_reflns_limit_k_max 21
_diffrn_reflns_limit_k_min -21
_diffrn_reflns_limit_l_max 23
_diffrn_reflns_limit_l_min -23
_diffrn_reflns_number 81864
_diffrn_reflns_point_group_measured_fraction_full 0.998
_diffrn_reflns_point_group_measured_fraction_max 0.948
_diffrn_reflns_theta_full 25.242
_diffrn_reflns_theta_max 29.708
_diffrn_reflns_theta_min 2.573
_diffrn_source 'micro-focus sealed X-ray tube'
_diffrn_source_type 'SuperNova (Mo) X-ray Source'
_exptl_absorpt_coefficient_mu 0.431
_exptl_absorpt_correction_T_max 1
_exptl_absorpt_correction_T_min 0.839
_exptl_absorpt_correction_type gaussian
_exptl_absorpt_process_details
;
        CrysAlisPro 1.171.40.14e (Rigaku Oxford Diffraction, 2018)
Numerical absorption correction based on gaussian integration over
                        a multifaceted crystal model
        Empirical absorption correction using spherical harmonics,
 implemented in SCALE3 ABSPACK scaling algorithm.
;
_exptl_crystal_colour 'clear light yellow'
_exptl_crystal_density_diffrn 0.825
_exptl_crystal_description prism
_exptl_crystal_F_000 1352
_exptl_crystal_size_max 0.189
_exptl_crystal_size_mid 0.143
_exptl_crystal_size_min 0.054
_refine_diff_density_max 1.608
_refine_diff_density_min -0.933
_refine_diff_density_rms 0.104
_refine_ls_extinction_method none
_refine_ls_goodness_of_fit_ref 1.038
_refine_ls_hydrogen_treatment constr
_refine_ls_matrix_type full
_refine_ls_number_parameters 348
_refine_ls_number_reflns 14595
_refine_ls_number_restraints 24
_refine_ls_restrained_S_all 1.037
_refine_ls_R_factor_all 0.081
_refine_ls_R_factor_gt 0.0602
_refine_ls_shift/su_max 0.003
_refine_ls_shift/su_mean 0
_refine_ls_structure_factor_coef Fsqd
_refine_ls_weighting_details 'w=1/[\s^2^(Fo^2^)+(0.1099P)^2^+5.8549P] where P=(Fo^2^+2Fc^2^)/3'
_refine_ls_weighting_scheme calc
_refine_ls_wR_factor_gt 0.1733
_refine_ls_wR_factor_ref 0.1942
_reflns_Friedel_coverage 0
_reflns_number_gt 10799
_reflns_number_total 14595
_reflns_threshold_expression 'I > 2\s(I)'
_cod_data_source_file CCDC_2065040_JUK-20-nor.cif
_cod_data_source_block JUK-20-nor
_cod_original_sg_symbol_H-M 'P 2/c'
_cod_database_code 4004030
_shelx_estimated_absorpt_t_min 0.923
_shelx_estimated_absorpt_t_max 0.977
_shelx_shelxl_version_number 2018/3

loop_
_symmetry_equiv_pos_as_xyz
'x, y, z'
'-x, y, -z+1/2'
'-x, -y, -z'
'x, -y, z-1/2'

loop_
_atom_site_label
_atom_site_type_symbol
_atom_site_fract_x
_atom_site_fract_y
_atom_site_fract_z
_atom_site_U_iso_or_equiv
_atom_site_adp_type
_atom_site_occupancy
_atom_site_site_symmetry_order
_atom_site_calc_flag
_atom_site_refinement_flags_posn
_atom_site_refinement_flags_adp
_atom_site_refinement_flags_occupancy
_atom_site_disorder_assembly
_atom_site_disorder_group
Cd1 Cd -0.05329(2) 1.12103(2) 0.34196(2) 0.03252(9) Uani 1 1 d . . . . .
O1 O 0.82829(12) 1.11483(15) 0.35856(16) 0.0454(6) Uani 1 1 d . . . . .
O2 O 0.89978(12) 1.12445(15) 0.46429(16) 0.0474(6) Uani 1 1 d . . . . .
C3 C 0.84205(17) 1.1195(2) 0.4330(2) 0.0410(7) Uani 1 1 d . . . . .
C4A C 0.7864(3) 1.1152(5) 0.4868(4) 0.0506(17) Uani 0.767(2) 1 d . . P A 1
C5A C 0.8004(2) 1.0992(4) 0.5668(4) 0.058(2) Uani 0.767(2) 1 d . . P A 1
H5A H 0.844909 1.097501 0.588946 0.07 Uiso 0.767(2) 1 calc R U P A 1
C6A C 0.7496(2) 1.0856(5) 0.6146(3) 0.0681(19) Uani 0.767(2) 1 d . . P A 1
H6A H 0.759343 1.075691 0.669905 0.082 Uiso 0.767(2) 1 calc R U P A 1
C7A C 0.6845(2) 1.0863(6) 0.5826(3) 0.085(3) Uani 0.767(2) 1 d . . P A 1
C8A C 0.6709(3) 1.1080(6) 0.5037(3) 0.095(3) Uani 0.767(2) 1 d . . P A 1
H8A H 0.626393 1.113041 0.482174 0.114 Uiso 0.767(2) 1 calc R U P A 1
C9A C 0.7204(3) 1.1221(5) 0.4568(3) 0.069(3) Uani 0.767(2) 1 d . . P A 1
H9A H 0.710085 1.137081 0.402688 0.083 Uiso 0.767(2) 1 calc R U P A 1
C10A C 0.6329(2) 1.0622(7) 0.6332(3) 0.101(3) Uani 0.767(2) 1 d . . P A 1
H10A H 0.644244 1.047753 0.68727 0.122 Uiso 0.767(2) 1 calc R U P A 1
N11A N 0.5721(2) 1.0605(6) 0.6047(3) 0.115(3) Uani 0.767(2) 1 d . . P A 1
N12A N 0.5290(2) 1.0301(6) 0.6573(3) 0.116(3) Uani 0.767(2) 1 d . . P A 1
H12A H 0.544584 1.013465 0.704982 0.139 Uiso 0.767(2) 1 calc R U P A 1
C13A C 0.4628(2) 1.0254(7) 0.6361(3) 0.097(3) Uani 0.767(2) 1 d . . P A 1
O14A O 0.42419(16) 1.0021(4) 0.6841(2) 0.0878(17) Uani 0.767(2) 1 d . . P A 1
N15A N 0.4442(2) 1.0574(6) 0.5630(3) 0.124(4) Uani 0.767(2) 1 d . . P A 1
H15A H 0.473268 1.071309 0.52959 0.148 Uiso 0.767(2) 1 calc R U P A 1
N16A N 0.3768(2) 1.0672(6) 0.5436(3) 0.101(3) Uani 0.767(2) 1 d . . P A 1
C17A C 0.3594(3) 1.0936(8) 0.4735(4) 0.117(4) Uani 0.767(2) 1 d . . P A 1
H17A H 0.3918 1.107411 0.438387 0.141 Uiso 0.767(2) 1 calc R U P A 1
C18A C 0.2893(2) 1.1023(5) 0.4474(3) 0.0622(8) Uani 0.767(2) 1 d . . P A 1
C19A C 0.2415(2) 1.0944(5) 0.5016(3) 0.0622(8) Uani 0.767(2) 1 d . . P A 1
H19A H 0.254258 1.083948 0.556157 0.075 Uiso 0.767(2) 1 calc R U P A 1
C20A C 0.1751(3) 1.1021(5) 0.4750(4) 0.0622(8) Uani 0.767(2) 1 d . . P A 1
H20A H 0.142455 1.096365 0.511561 0.075 Uiso 0.767(2) 1 calc R U P A 1
C21A C 0.1560(3) 1.1183(8) 0.3939(4) 0.0622(8) Uani 0.767(2) 1 d . . P A 1
C22A C 0.2035(3) 1.1232(7) 0.3403(4) 0.0622(8) Uani 0.767(2) 1 d . . P A 1
H22A H 0.190786 1.132622 0.285598 0.075 Uiso 0.767(2) 1 calc R U P A 1
C23A C 0.2710(3) 1.1143(4) 0.3666(3) 0.0622(8) Uani 0.767(2) 1 d . . P A 1
H23A H 0.303597 1.116495 0.329593 0.075 Uiso 0.767(2) 1 calc R U P A 1
C24 C 0.08586(15) 1.12284(17) 0.3678(2) 0.0347(6) Uani 1 1 d . . . . .
O25 O 0.04544(12) 1.12377(15) 0.41974(16) 0.0456(6) Uani 1 1 d . . . . .
O26 O 0.06688(12) 1.12416(15) 0.29506(16) 0.0456(6) Uani 1 1 d . . . . .
N27 N -0.05217(10) 0.97699(9) 0.33740(11) 0.0358(6) Uani 1 1 d G . . . .
C28 C -0.01688(12) 0.93164(10) 0.39236(13) 0.0431(7) Uani 1 1 d G . . . .
H28 H 0.011229 0.961221 0.43075 0.052 Uiso 1 1 calc R U . . .
C29 C -0.01839(12) 0.84439(10) 0.39734(13) 0.0607(11) Uani 1 1 d G . . . .
H29 H 0.007833 0.815674 0.438142 0.073 Uiso 1 1 calc R U . . .
C30 C -0.05914(10) 0.79910(9) 0.34133(11) 0.0796(16) Uani 1 1 d G . . . .
C31 C -0.09677(15) 0.84572(11) 0.28389(17) 0.104(2) Uani 1 1 d G . . . .
H31 H -0.125547 0.817929 0.244937 0.124 Uiso 1 1 calc R U . . .
C32 C -0.09177(15) 0.93283(11) 0.28418(16) 0.0769(16) Uani 1 1 d G . . . .
H32 H -0.11779 0.963433 0.244511 0.092 Uiso 1 1 calc R U . . .
C33 C -0.06340(14) 0.70382(9) 0.34879(16) 0.139(3) Uani 1 1 d G . . . .
N34A N -0.0673(2) 0.66380(10) 0.28971(19) 0.102(2) Uani 0.464(5) 1 d G U P . .
N35A N -0.0639(2) 0.57524(10) 0.2912(2) 0.102(2) Uani 0.464(5) 1 d G U P . .
N34B N -0.02713(17) 0.66569(9) 0.38208(19) 0.102(2) Uani 0.536(5) 1 d G U P . .
N35B N -0.0358(2) 0.57483(9) 0.3803(2) 0.102(2) Uani 0.536(5) 1 d G U P . .
C36 C -0.0712(2) 0.53729(9) 0.3455(3) 0.139(3) Uani 1 1 d G . . . .
C50 C -0.0643(3) 0.44172(15) 0.3464(3) 0.105(2) Uani 1 1 d G . . . .
C51 C -0.0308(4) 0.3971(2) 0.4083(3) 0.175(5) Uani 1 1 d G . . . .
H51 H -0.010413 0.426531 0.452957 0.21 Uiso 1 1 calc R U . . .
C52 C -0.0272(3) 0.3096(2) 0.4050(2) 0.160(4) Uani 1 1 d G . . . .
H52 H -0.004337 0.279089 0.447303 0.192 Uiso 1 1 calc R U . . .
N53 N -0.05706(16) 0.26655(14) 0.33969(18) 0.0595(9) Uani 1 1 d G . . . .
C54 C -0.0905(3) 0.3111(2) 0.2778(2) 0.150(4) Uani 1 1 d G . . . .
H54 H -0.110918 0.281733 0.233134 0.18 Uiso 1 1 calc R U . . .
C55 C -0.0941(4) 0.3987(2) 0.2811(3) 0.190(6) Uani 1 1 d G . . . .
H55 H -0.116995 0.429175 0.238786 0.228 Uiso 1 1 calc R U . . .
C4B C 0.7883(8) 1.1349(17) 0.4815(10) 0.0506(17) Uani 0.233(2) 1 d G . P A 2
C5B C 0.8003(5) 1.1347(14) 0.5638(11) 0.058(2) Uani 0.233(2) 1 d G . P A 2
H5B H 0.843288 1.122758 0.587687 0.07 Uiso 0.233(2) 1 calc R U P A 2
C6B C 0.7494(6) 1.1521(13) 0.6112(7) 0.0681(19) Uani 0.233(2) 1 d G . P A 2
H6B H 0.757651 1.15204 0.667483 0.082 Uiso 0.233(2) 1 calc R U P A 2
C7B C 0.6865(5) 1.1697(14) 0.5763(7) 0.085(3) Uani 0.233(2) 1 d G . P A 2
C8B C 0.6745(6) 1.1698(15) 0.4940(7) 0.095(3) Uani 0.233(2) 1 d G . P A 2
H8B H 0.631544 1.181814 0.470194 0.114 Uiso 0.233(2) 1 calc R U P A 2
C9B C 0.7254(9) 1.1524(17) 0.4466(6) 0.069(3) Uani 0.233(2) 1 d G . P A 2
H9B H 0.717179 1.152532 0.390396 0.083 Uiso 0.233(2) 1 calc R U P A 2
C10B C 0.6327(8) 1.191(2) 0.6315(11) 0.101(3) Uani 0.233(2) 1 d . . P A 2
H10B H 0.642453 1.191537 0.687552 0.122 Uiso 0.233(2) 1 calc R U P A 2
N11B N 0.5743(7) 1.208(2) 0.6006(9) 0.115(3) Uani 0.233(2) 1 d . . P A 2
N12B N 0.5310(7) 1.222(2) 0.6557(9) 0.116(3) Uani 0.233(2) 1 d . . P A 2
H12B H 0.546966 1.230834 0.705048 0.139 Uiso 0.233(2) 1 calc R U P A 2
C13B C 0.4638(8) 1.223(2) 0.6392(11) 0.097(3) Uani 0.233(2) 1 d . . P A 2
O14B O 0.4243(5) 1.2406(13) 0.6870(7) 0.0878(17) Uani 0.233(2) 1 d . . P A 2
N15B N 0.4448(7) 1.204(2) 0.5553(10) 0.124(4) Uani 0.233(2) 1 d . . P A 2
H15B H 0.473871 1.197378 0.520198 0.148 Uiso 0.233(2) 1 calc R U P A 2
N16B N 0.3804(7) 1.1987(18) 0.5363(10) 0.101(3) Uani 0.233(2) 1 d . . P A 2
C17B C 0.3652(10) 1.180(3) 0.4606(13) 0.117(4) Uani 0.233(2) 1 d . . P A 2
H17B H 0.39689 1.177192 0.422513 0.141 Uiso 0.233(2) 1 calc R U P A 2
C18B C 0.2908(5) 1.1644(11) 0.4403(7) 0.0622(8) Uani 0.233(2) 1 d G . P A 2
C19B C 0.2456(6) 1.1534(11) 0.4966(7) 0.0622(8) Uani 0.233(2) 1 d G . P A 2
H19B H 0.259148 1.15977 0.551506 0.075 Uiso 0.233(2) 1 calc R U P A 2
C20B C 0.1805(6) 1.1330(14) 0.4725(10) 0.0622(8) Uani 0.233(2) 1 d G . P A 2
H20B H 0.149564 1.125422 0.510906 0.075 Uiso 0.233(2) 1 calc R U P A 2
C21B C 0.1606(7) 1.124(2) 0.3921(11) 0.0622(8) Uani 0.233(2) 1 d G . P A 2
C22B C 0.2058(8) 1.135(2) 0.3358(8) 0.0622(8) Uani 0.233(2) 1 d G . P A 2
H22B H 0.192274 1.128289 0.280903 0.075 Uiso 0.233(2) 1 calc R U P A 2
C23B C 0.2709(7) 1.1551(13) 0.3599(7) 0.0622(8) Uani 0.233(2) 1 d G . P A 2
H23B H 0.301859 1.162638 0.321503 0.075 Uiso 0.233(2) 1 calc R U P A 2

loop_
_atom_site_aniso_label
_atom_site_aniso_U_11
_atom_site_aniso_U_22
_atom_site_aniso_U_33
_atom_site_aniso_U_23
_atom_site_aniso_U_13
_atom_site_aniso_U_12
Cd1 0.02168(12) 0.02638(13) 0.04931(15) 0.00036(8) 0.00200(9) -0.00032(7)
O1 0.0305(12) 0.0611(16) 0.0447(13) 0.0026(11) 0.0038(10) 0.0015(10)
O2 0.0227(10) 0.0655(17) 0.0535(15) -0.0025(11) 0.0007(10) -0.0026(10)
C3 0.0279(15) 0.0447(19) 0.0505(19) 0.0040(14) 0.0043(13) 0.0002(12)
C4A 0.0222(16) 0.087(5) 0.042(2) 0.008(2) 0.0028(14) -0.001(2)
C5A 0.0213(16) 0.111(6) 0.042(2) 0.011(3) -0.0001(14) -0.001(3)
C6A 0.0249(19) 0.140(6) 0.039(2) 0.020(3) -0.0029(16) 0.004(3)
C7A 0.023(2) 0.192(8) 0.038(2) 0.033(4) -0.0004(17) 0.005(3)
C8A 0.0193(19) 0.224(11) 0.041(2) 0.039(4) -0.0018(17) 0.004(4)
C9A 0.028(2) 0.143(8) 0.038(2) 0.021(3) 0.0004(17) 0.006(3)
C10A 0.023(2) 0.239(10) 0.042(3) 0.031(4) 0.0016(19) 0.001(4)
N11A 0.024(2) 0.277(10) 0.044(2) 0.036(4) -0.0007(18) 0.002(3)
N12A 0.0191(19) 0.284(10) 0.045(2) 0.029(4) 0.0035(16) 0.001(3)
C13A 0.020(2) 0.227(10) 0.042(3) 0.015(4) -0.0008(18) 0.001(3)
O14A 0.0225(15) 0.207(6) 0.0340(16) -0.001(2) 0.0000(12) -0.006(2)
N15A 0.0190(19) 0.305(11) 0.046(3) 0.027(4) -0.0001(17) 0.003(4)
N16A 0.0182(18) 0.236(8) 0.049(2) 0.013(4) -0.0015(17) 0.007(3)
C17A 0.024(2) 0.288(13) 0.041(3) 0.023(5) 0.002(2) 0.012(5)
C18A 0.0256(8) 0.119(3) 0.0414(9) -0.0046(13) -0.0008(7) 0.0077(12)
C19A 0.0256(8) 0.119(3) 0.0414(9) -0.0046(13) -0.0008(7) 0.0077(12)
C20A 0.0256(8) 0.119(3) 0.0414(9) -0.0046(13) -0.0008(7) 0.0077(12)
C21A 0.0256(8) 0.119(3) 0.0414(9) -0.0046(13) -0.0008(7) 0.0077(12)
C22A 0.0256(8) 0.119(3) 0.0414(9) -0.0046(13) -0.0008(7) 0.0077(12)
C23A 0.0256(8) 0.119(3) 0.0414(9) -0.0046(13) -0.0008(7) 0.0077(12)
C24 0.0269(14) 0.0292(14) 0.0468(17) -0.0068(12) -0.0033(12) 0.0006(10)
O25 0.0260(11) 0.0560(16) 0.0549(14) -0.0020(11) 0.0037(10) -0.0010(9)
O26 0.0274(11) 0.0587(16) 0.0488(14) -0.0093(11) -0.0074(10) 0.0004(9)
N27 0.0346(14) 0.0257(12) 0.0459(15) -0.0006(10) -0.0037(11) -0.0009(9)
C28 0.0394(17) 0.0381(17) 0.0508(19) 0.0043(14) -0.0014(14) 0.0009(13)
C29 0.068(3) 0.038(2) 0.076(3) 0.0139(19) 0.010(2) 0.0160(19)
C30 0.113(5) 0.030(2) 0.096(4) -0.003(2) 0.013(3) -0.007(2)
C31 0.155(6) 0.048(3) 0.099(4) -0.009(3) -0.044(4) -0.032(3)
C32 0.099(4) 0.041(2) 0.081(3) 0.008(2) -0.046(3) -0.015(2)
C33 0.193(7) 0.032(2) 0.199(7) -0.023(2) 0.054(6) -0.012(2)
N34A 0.170(7) 0.025(2) 0.106(4) 0.0040(19) -0.018(4) -0.003(2)
N35A 0.170(7) 0.025(2) 0.106(4) 0.0040(19) -0.018(4) -0.003(2)
N34B 0.170(7) 0.025(2) 0.106(4) 0.0040(19) -0.018(4) -0.003(2)
N35B 0.170(7) 0.025(2) 0.106(4) 0.0040(19) -0.018(4) -0.003(2)
C36 0.193(7) 0.032(2) 0.199(7) -0.023(2) 0.054(6) -0.012(2)
C50 0.142(6) 0.033(2) 0.145(6) 0.003(3) 0.035(5) 0.006(3)
C51 0.301(15) 0.046(3) 0.167(9) -0.026(5) -0.043(9) -0.002(6)
C52 0.295(13) 0.038(3) 0.136(6) -0.018(3) -0.054(7) -0.001(5)
N53 0.073(2) 0.0307(15) 0.076(2) -0.0016(14) 0.0136(19) -0.0009(14)
C54 0.266(11) 0.033(2) 0.133(6) -0.007(3) -0.091(6) 0.029(4)
C55 0.353(15) 0.037(3) 0.157(8) -0.009(4) -0.118(9) 0.040(6)
C4B 0.0222(16) 0.087(5) 0.042(2) 0.008(2) 0.0028(14) -0.001(2)
C5B 0.0213(16) 0.111(6) 0.042(2) 0.011(3) -0.0001(14) -0.001(3)
C6B 0.0249(19) 0.140(6) 0.039(2) 0.020(3) -0.0029(16) 0.004(3)
C7B 0.023(2) 0.192(8) 0.038(2) 0.033(4) -0.0004(17) 0.005(3)
C8B 0.0193(19) 0.224(11) 0.041(2) 0.039(4) -0.0018(17) 0.004(4)
C9B 0.028(2) 0.143(8) 0.038(2) 0.021(3) 0.0004(17) 0.006(3)
C10B 0.023(2) 0.239(10) 0.042(3) 0.031(4) 0.0016(19) 0.001(4)
N11B 0.024(2) 0.277(10) 0.044(2) 0.036(4) -0.0007(18) 0.002(3)
N12B 0.0191(19) 0.284(10) 0.045(2) 0.029(4) 0.0035(16) 0.001(3)
C13B 0.020(2) 0.227(10) 0.042(3) 0.015(4) -0.0008(18) 0.001(3)
O14B 0.0225(15) 0.207(6) 0.0340(16) -0.001(2) 0.0000(12) -0.006(2)
N15B 0.0190(19) 0.305(11) 0.046(3) 0.027(4) -0.0001(17) 0.003(4)
N16B 0.0182(18) 0.236(8) 0.049(2) 0.013(4) -0.0015(17) 0.007(3)
C17B 0.024(2) 0.288(13) 0.041(3) 0.023(5) 0.002(2) 0.012(5)
C18B 0.0256(8) 0.119(3) 0.0414(9) -0.0046(13) -0.0008(7) 0.0077(12)
C19B 0.0256(8) 0.119(3) 0.0414(9) -0.0046(13) -0.0008(7) 0.0077(12)
C20B 0.0256(8) 0.119(3) 0.0414(9) -0.0046(13) -0.0008(7) 0.0077(12)
C21B 0.0256(8) 0.119(3) 0.0414(9) -0.0046(13) -0.0008(7) 0.0077(12)
C22B 0.0256(8) 0.119(3) 0.0414(9) -0.0046(13) -0.0008(7) 0.0077(12)
C23B 0.0256(8) 0.119(3) 0.0414(9) -0.0046(13) -0.0008(7) 0.0077(12)

loop_
_atom_type_symbol
_atom_type_description
_atom_type_scat_dispersion_real
_atom_type_scat_dispersion_imag
_atom_type_scat_source
C C 0.0033 0.0016 'International Tables Vol C Tables 4.2.6.8 and 6.1.1.4'
H H 0 0 'International Tables Vol C Tables 4.2.6.8 and 6.1.1.4'
N N 0.0061 0.0033 'International Tables Vol C Tables 4.2.6.8 and 6.1.1.4'
O O 0.0106 0.006 'International Tables Vol C Tables 4.2.6.8 and 6.1.1.4'
Cd Cd -0.8075 1.2024 'International Tables Vol C Tables 4.2.6.8 and 6.1.1.4'

loop_
_exptl_crystal_face_index_h
_exptl_crystal_face_index_k
_exptl_crystal_face_index_l
_exptl_crystal_face_perp_dist
0 1 0 0.0434
0 0 1 0.0553
0 -1 0 0.1453
0 0 -1 0.0866
-1 0 0 0.0384
1 0 0 0.0157

loop_
_geom_angle_atom_site_label_1
_geom_angle_atom_site_label_2
_geom_angle_atom_site_label_3
_geom_angle
_geom_angle_site_symmetry_1
_geom_angle_site_symmetry_3
_geom_angle_publ_flag
N27 Cd1 O25 91.56(7) . . ?
N27 Cd1 N53 176.9(7) . 1_565 ?
O25 Cd1 N53 91.0(8) . 1_565 ?
N27 Cd1 O26 89.33(8) . 2 ?
O25 Cd1 O26 126.46(9) . 2 ?
N53 Cd1 O26 87.8(8) 1_565 2 ?
N27 Cd1 O2 93.36(8) . 1_455 ?
O25 Cd1 O2 84.22(9) . 1_455 ?
N53 Cd1 O2 88.6(9) 1_565 1_455 ?
O26 Cd1 O2 149.14(9) 2 1_455 ?
N27 Cd1 O1 88.66(8) . 1_455 ?
O25 Cd1 O1 138.84(9) . 1_455 ?
N53 Cd1 O1 90.6(9) 1_565 1_455 ?
O26 Cd1 O1 94.70(9) 2 1_455 ?
O2 Cd1 O1 54.70(8) 1_455 1_455 ?
N27 Cd1 O26 89.79(7) . . ?
O25 Cd1 O26 52.03(8) . . ?
N53 Cd1 O26 90.4(9) 1_565 . ?
O26 Cd1 O26 74.45(9) 2 . ?
O2 Cd1 O26 136.22(8) 1_455 . ?
O1 Cd1 O26 169.06(8) 1_455 . ?
N27 Cd1 C3 91.19(9) . 1_455 ?
O25 Cd1 C3 111.30(10) . 1_455 ?
N53 Cd1 C3 89.5(9) 1_565 1_455 ?
O26 Cd1 C3 122.20(10) 2 1_455 ?
O2 Cd1 C3 27.11(10) 1_455 1_455 ?
O1 Cd1 C3 27.59(10) 1_455 1_455 ?
O26 Cd1 C3 163.32(10) . 1_455 ?
C3 O1 Cd1 88.6(2) . 1_655 ?
C3 O2 Cd1 93.8(2) . 1_655 ?
O2 C3 O1 122.9(3) . . ?
O2 C3 C4B 118.8(9) . . ?
O1 C3 C4B 117.4(9) . . ?
O2 C3 C4A 118.4(4) . . ?
O1 C3 C4A 118.7(4) . . ?
O2 C3 Cd1 59.10(19) . 1_655 ?
O1 C3 Cd1 63.77(18) . 1_655 ?
C4A C3 Cd1 176.6(3) . 1_655 ?
C5A C4A C9A 118.6(5) . . ?
C5A C4A C3 119.6(5) . . ?
C9A C4A C3 121.7(5) . . ?
C4A C5A C6A 119.9(4) . . ?
C4A C5A H5A 120 . . ?
C6A C5A H5A 120 . . ?
C5A C6A C7A 120.5(5) . . ?
C5A C6A H6A 119.7 . . ?
C7A C6A H6A 119.7 . . ?
C8A C7A C6A 118.9(5) . . ?
C8A C7A C10A 122.4(5) . . ?
C6A C7A C10A 118.6(5) . . ?
C9A C8A C7A 120.6(5) . . ?
C9A C8A H8A 119.7 . . ?
C7A C8A H8A 119.7 . . ?
C8A C9A C4A 121.0(5) . . ?
C8A C9A H9A 119.5 . . ?
C4A C9A H9A 119.5 . . ?
N11A C10A C7A 120.1(5) . . ?
N11A C10A H10A 119.9 . . ?
C7A C10A H10A 119.9 . . ?
C10A N11A N12A 114.1(5) . . ?
C13A N12A N11A 121.0(5) . . ?
C13A N12A H12A 119.5 . . ?
N11A N12A H12A 119.5 . . ?
O14A C13A N15A 124.5(5) . . ?
O14A C13A N12A 121.0(5) . . ?
N15A C13A N12A 114.1(5) . . ?
C13A N15A N16A 116.6(5) . . ?
C13A N15A H15A 121.7 . . ?
N16A N15A H15A 121.7 . . ?
C17A N16A N15A 116.3(5) . . ?
N16A C17A C18A 119.7(6) . . ?
N16A C17A H17A 120.1 . . ?
C18A C17A H17A 120.1 . . ?
C23A C18A C19A 120.7(4) . . ?
C23A C18A C17A 118.6(5) . . ?
C19A C18A C17A 120.7(5) . . ?
C20A C19A C18A 119.5(5) . . ?
C20A C19A H19A 120.3 . . ?
C18A C19A H19A 120.3 . . ?
C19A C20A C21A 120.4(5) . . ?
C19A C20A H20A 119.8 . . ?
C21A C20A H20A 119.8 . . ?
C22A C21A C20A 119.5(5) . . ?
C22A C21A C24 121.5(5) . . ?
C20A C21A C24 118.8(5) . . ?
C21A C22A C23A 120.4(5) . . ?
C21A C22A H22A 119.8 . . ?
C23A C22A H22A 119.8 . . ?
C18A C23A C22A 119.3(5) . . ?
C18A C23A H23A 120.3 . . ?
C22A C23A H23A 120.3 . . ?
O25 C24 O26 121.3(3) . . ?
O25 C24 C21A 118.3(4) . . ?
O26 C24 C21A 120.4(4) . . ?
O25 C24 C21B 120.4(7) . . ?
O26 C24 C21B 118.2(8) . . ?
C24 O25 Cd1 101.2(2) . . ?
C24 O26 Cd1 168.8(2) . 2 ?
C24 O26 Cd1 85.4(2) . . ?
Cd1 O26 Cd1 105.50(9) 2 . ?
C28 N27 C32 116.1 . . ?
C28 N27 Cd1 121.41(8) . . ?
C32 N27 Cd1 122.22(8) . . ?
N27 C28 C29 124.5 . . ?
N27 C28 H28 117.8 . . ?
C29 C28 H28 117.8 . . ?
C28 C29 C30 119 . . ?
C28 C29 H29 120.5 . . ?
C30 C29 H29 120.5 . . ?
C31 C30 C29 117.2 . . ?
C31 C30 C33 123.5 . . ?
C29 C30 C33 119.2 . . ?
C32 C31 C30 119.3 . . ?
C32 C31 H31 120.3 . . ?
C30 C31 H31 120.3 . . ?
N27 C32 C31 124 . . ?
N27 C32 H32 118 . . ?
C31 C32 H32 118 . . ?
N34B C33 N34A 97.7 . . ?
N34B C33 C30 124.1 . . ?
N34A C33 C30 117.7 . . ?
C33 N34A N35A 121.5 . . ?
C33 N34A N34B 38.8 . . ?
N35A N34A N34B 89 . . ?
C36 N35A N34A 122.8 . . ?
C36 N35A N35B 43.2 . . ?
N34A N35A N35B 92 . . ?
C33 N34B N35B 118.1 . . ?
C33 N34B N34A 43.5 . . ?
N35B N34B N34A 85.1 . . ?
C36 N35B N34B 129.6 . . ?
C36 N35B N35A 45.6 . . ?
N34B N35B N35A 92.9 . . ?
N35B C36 N35A 91.2 . . ?
N35B C36 C50 119.4(3) . . ?
N35A C36 C50 121.6(3) . . ?
C51 C50 C55 120 . . ?
C51 C50 C36 123.5(3) . . ?
C55 C50 C36 116.5(3) . . ?
C50 C51 C52 120 . . ?
C50 C51 H51 120 . . ?
C52 C51 H51 120 . . ?
C51 C52 N53 120 . . ?
C51 C52 H52 120 . . ?
N53 C52 H52 120 . . ?
C54 N53 C52 120 . . ?
C54 N53 Cd1 122.23(16) . 1_545 ?
C52 N53 Cd1 117.69(16) . 1_545 ?
C55 C54 N53 120 . . ?
C55 C54 H54 120 . . ?
N53 C54 H54 120 . . ?
C54 C55 C50 120 . . ?
C54 C55 H55 120 . . ?
C50 C55 H55 120 . . ?
C5B C4B C9B 120 . . ?
C5B C4B C3 119.4(13) . . ?
C9B C4B C3 120.6(13) . . ?
C6B C5B C4B 120 . . ?
C6B C5B H5B 120 . . ?
C4B C5B H5B 120 . . ?
C5B C6B C7B 120 . . ?
C5B C6B H6B 120 . . ?
C7B C6B H6B 120 . . ?
C6B C7B C8B 120 . . ?
C6B C7B C10B 117.8(10) . . ?
C8B C7B C10B 122.2(10) . . ?
C9B C8B C7B 120 . . ?
C9B C8B H8B 120 . . ?
C7B C8B H8B 120 . . ?
C8B C9B C4B 120 . . ?
C8B C9B H9B 120 . . ?
C4B C9B H9B 120 . . ?
N11B C10B C7B 118.9(16) . . ?
N11B C10B H10B 120.5 . . ?
C7B C10B H10B 120.5 . . ?
C10B N11B N12B 113.0(16) . . ?
N11B N12B C13B 124.1(16) . . ?
N11B N12B H12B 118 . . ?
C13B N12B H12B 118 . . ?
O14B C13B N12B 124.9(18) . . ?
O14B C13B N15B 123.4(14) . . ?
N12B C13B N15B 111.7(16) . . ?
N16B N15B C13B 114.9(15) . . ?
N16B N15B H15B 122.6 . . ?
C13B N15B H15B 122.6 . . ?
C17B N16B N15B 113.1(16) . . ?
N16B C17B C18B 113.1(16) . . ?
N16B C17B H17B 123.5 . . ?
C18B C17B H17B 123.5 . . ?
C19B C18B C23B 120 . . ?
C19B C18B C17B 124.3(11) . . ?
C23B C18B C17B 115.5(11) . . ?
C20B C19B C18B 120 . . ?
C20B C19B H19B 120 . . ?
C18B C19B H19B 120 . . ?
C19B C20B C21B 120 . . ?
C19B C20B H20B 120 . . ?
C21B C20B H20B 120 . . ?
C22B C21B C20B 120 . . ?
C22B C21B C24 121.1(11) . . ?
C20B C21B C24 117.2(11) . . ?
C23B C22B C21B 120 . . ?
C23B C22B H22B 120 . . ?
C21B C22B H22B 120 . . ?
C22B C23B C18B 120 . . ?
C22B C23B H23B 120 . . ?
C18B C23B H23B 120 . . ?

loop_
_geom_bond_atom_site_label_1
_geom_bond_atom_site_label_2
_geom_bond_distance
_geom_bond_site_symmetry_2
_geom_bond_publ_flag
Cd1 N27 2.2819(14) . ?
Cd1 O25 2.304(2) . ?
Cd1 N53 2.305(3) 1_565 ?
Cd1 O26 2.307(3) 2 ?
Cd1 O2 2.350(3) 1_455 ?
Cd1 O1 2.452(3) 1_455 ?
Cd1 O26 2.636(3) . ?
Cd1 C3 2.733(4) 1_455 ?
O1 C3 1.266(5) . ?
O2 C3 1.248(4) . ?
C3 C4B 1.443(11) . ?
C3 C4A 1.514(6) . ?
C4A C5A 1.379(7) . ?
C4A C9A 1.399(7) . ?
C5A C6A 1.384(7) . ?
C5A H5A 0.95 . ?
C6A C7A 1.388(6) . ?
C6A H6A 0.95 . ?
C7A C8A 1.379(7) . ?
C7A C10A 1.460(7) . ?
C8A C9A 1.352(7) . ?
C8A H8A 0.95 . ?
C9A H9A 0.95 . ?
C10A N11A 1.288(7) . ?
C10A H10A 0.95 . ?
N11A N12A 1.388(7) . ?
N12A C13A 1.366(6) . ?
N12A H12A 0.88 . ?
C13A O14A 1.234(7) . ?
C13A N15A 1.358(8) . ?
N15A N16A 1.391(6) . ?
N15A H15A 0.88 . ?
N16A C17A 1.276(8) . ?
C17A C18A 1.462(7) . ?
C17A H17A 0.95 . ?
C18A C23A 1.396(7) . ?
C18A C19A 1.398(7) . ?
C19A C20A 1.392(7) . ?
C19A H19A 0.95 . ?
C20A C21A 1.415(8) . ?
C20A H20A 0.95 . ?
C21A C22A 1.383(7) . ?
C21A C24 1.458(7) . ?
C22A C23A 1.413(7) . ?
C22A H22A 0.95 . ?
C23A H23A 0.95 . ?
C24 O25 1.253(4) . ?
C24 O26 1.256(4) . ?
C24 C21B 1.541(13) . ?
N27 C28 1.3331 . ?
N27 C32 1.3493 . ?
C28 C29 1.3844 . ?
C28 H28 0.95 . ?
C29 C30 1.4003 . ?
C29 H29 0.95 . ?
C30 C31 1.394 . ?
C30 C33 1.5169 . ?
C31 C32 1.3829 . ?
C31 H31 0.95 . ?
C32 H32 0.95 . ?
C33 N34B 1.074 . ?
C33 N34A 1.1787 . ?
N34A N35A 1.4039 . ?
N34A N34B 1.6974 . ?
N35A C36 1.1176 . ?
N35A N35B 1.5629 . ?
N34B N35B 1.4492 . ?
N35B C36 1.0695 . ?
C36 C50 1.520(3) . ?
C50 C51 1.39 . ?
C50 C55 1.39 . ?
C51 C52 1.39 . ?
C51 H51 0.95 . ?
C52 N53 1.39 . ?
C52 H52 0.95 . ?
N53 C54 1.39 . ?
C54 C55 1.39 . ?
C54 H54 0.95 . ?
C55 H55 0.95 . ?
C4B C5B 1.39 . ?
C4B C9B 1.39 . ?
C5B C6B 1.39 . ?
C5B H5B 0.95 . ?
C6B C7B 1.39 . ?
C6B H6B 0.95 . ?
C7B C8B 1.39 . ?
C7B C10B 1.54(2) . ?
C8B C9B 1.39 . ?
C8B H8B 0.95 . ?
C9B H9B 0.95 . ?
C10B N11B 1.28(2) . ?
C10B H10B 0.95 . ?
N11B N12B 1.35(2) . ?
N12B C13B 1.37(2) . ?
N12B H12B 0.88 . ?
C13B O14B 1.22(2) . ?
C13B N15B 1.47(3) . ?
N15B N16B 1.325(19) . ?
N15B H15B 0.88 . ?
N16B C17B 1.32(3) . ?
C17B C18B 1.54(2) . ?
C17B H17B 0.95 . ?
C18B C19B 1.39 . ?
C18B C23B 1.39 . ?
C19B C20B 1.39 . ?
C19B H19B 0.95 . ?
C20B C21B 1.39 . ?
C20B H20B 0.95 . ?
C21B C22B 1.39 . ?
C22B C23B 1.39 . ?
C22B H22B 0.95 . ?
C23B H23B 0.95 . ?

loop_
_geom_hbond_atom_site_label_D
_geom_hbond_atom_site_label_H
_geom_hbond_atom_site_label_A
_geom_hbond_distance_DH
_geom_hbond_distance_HA
_geom_hbond_distance_DA
_geom_hbond_angle_DHA
_geom_hbond_site_symmetry_A
_geom_hbond_publ_flag
N12A H12A O14A 0.88 1.93 2.799(6) 167.6 2_656 yes
N12B H12B O14B 0.88 1.87 2.75(2) 174.1 2_656 yes

loop_
_geom_torsion_atom_site_label_1
_geom_torsion_atom_site_label_2
_geom_torsion_atom_site_label_3
_geom_torsion_atom_site_label_4
_geom_torsion
_geom_torsion_site_symmetry_1
_geom_torsion_site_symmetry_2
_geom_torsion_site_symmetry_3
_geom_torsion_site_symmetry_4
_geom_torsion_publ_flag
Cd1 O2 C3 O1 0.1(3) 1_655 . . . ?
Cd1 O2 C3 C4B -168.4(12) 1_655 . . . ?
Cd1 O2 C3 C4A 177.4(4) 1_655 . . . ?
Cd1 O1 C3 O2 -0.1(3) 1_655 . . . ?
Cd1 O1 C3 C4B 168.6(13) 1_655 . . . ?
Cd1 O1 C3 C4A -177.4(4) 1_655 . . . ?
O2 C3 C4A C5A -13.4(8) . . . . ?
O1 C3 C4A C5A 164.1(5) . . . . ?
O2 C3 C4A C9A 170.4(5) . . . . ?
O1 C3 C4A C9A -12.2(8) . . . . ?
C9A C4A C5A C6A 3.7(10) . . . . ?
C3 C4A C5A C6A -172.7(7) . . . . ?
C4A C5A C6A C7A 1.3(12) . . . . ?
C5A C6A C7A C8A -5.6(14) . . . . ?
C5A C6A C7A C10A 173.1(8) . . . . ?
C6A C7A C8A C9A 5.0(14) . . . . ?
C10A C7A C8A C9A -173.7(9) . . . . ?
C7A C8A C9A C4A 0.0(13) . . . . ?
C5A C4A C9A C8A -4.4(11) . . . . ?
C3 C4A C9A C8A 171.9(7) . . . . ?
C8A C7A C10A N11A 0.1(16) . . . . ?
C6A C7A C10A N11A -178.6(9) . . . . ?
C7A C10A N11A N12A 175.0(9) . . . . ?
C10A N11A N12A C13A 179.2(10) . . . . ?
N11A N12A C13A O14A -176.5(9) . . . . ?
N11A N12A C13A N15A -3.8(14) . . . . ?
O14A C13A N15A N16A 2.7(15) . . . . ?
N12A C13A N15A N16A -169.7(9) . . . . ?
C13A N15A N16A C17A -176.8(10) . . . . ?
N15A N16A C17A C18A 177.6(8) . . . . ?
N16A C17A C18A C23A -167.1(9) . . . . ?
N16A C17A C18A C19A 9.6(15) . . . . ?
C23A C18A C19A C20A -2.6(11) . . . . ?
C17A C18A C19A C20A -179.2(8) . . . . ?
C18A C19A C20A C21A -0.5(11) . . . . ?
C19A C20A C21A C22A 2.6(11) . . . . ?
C19A C20A C21A C24 177.8(8) . . . . ?
C20A C21A C22A C23A -1.7(10) . . . . ?
C24 C21A C22A C23A -176.7(10) . . . . ?
C19A C18A C23A C22A 3.5(11) . . . . ?
C17A C18A C23A C22A -179.8(8) . . . . ?
C21A C22A C23A C18A -1.4(11) . . . . ?
C22A C21A C24 O25 -175.2(5) . . . . ?
C20A C21A C24 O25 9.6(10) . . . . ?
C22A C21A C24 O26 6.1(10) . . . . ?
C20A C21A C24 O26 -169.1(6) . . . . ?
O26 C24 O25 Cd1 2.8(3) . . . . ?
C21A C24 O25 Cd1 -175.9(6) . . . . ?
C21B C24 O25 Cd1 -179.7(15) . . . . ?
O25 C24 O26 Cd1 -170.2(9) . . . 2 ?
C21A C24 O26 Cd1 8.5(14) . . . 2 ?
C21B C24 O26 Cd1 12.2(19) . . . 2 ?
O25 C24 O26 Cd1 -2.4(3) . . . . ?
C21A C24 O26 Cd1 176.3(6) . . . . ?
C21B C24 O26 Cd1 -180.0(14) . . . . ?
C32 N27 C28 C29 0.3 . . . . ?
Cd1 N27 C28 C29 174.04(11) . . . . ?
N27 C28 C29 C30 0.3 . . . . ?
C28 C29 C30 C31 -0.8 . . . . ?
C28 C29 C30 C33 -177.2 . . . . ?
C29 C30 C31 C32 0.7 . . . . ?
C33 C30 C31 C32 176.9 . . . . ?
C28 N27 C32 C31 -0.5 . . . . ?
Cd1 N27 C32 C31 -174.11(11) . . . . ?
C30 C31 C32 N27 -0.1 . . . . ?
C31 C30 C33 N34B 163.9 . . . . ?
C29 C30 C33 N34B -19.9 . . . . ?
C31 C30 C33 N34A 41.4 . . . . ?
C29 C30 C33 N34A -142.4 . . . . ?
N34B C33 N34A N35A 37.4 . . . . ?
C30 C33 N34A N35A 172.7 . . . . ?
C30 C33 N34A N34B 135.2 . . . . ?
C33 N34A N35A C36 17.1 . . . . ?
N34B N34A N35A C36 39.5 . . . . ?
C33 N34A N35A N35B -15.1 . . . . ?
N34B N34A N35A N35B 7.3 . . . . ?
N34A C33 N34B N35B -45.4 . . . . ?
C30 C33 N34B N35B -176.5 . . . . ?
C30 C33 N34B N34A -131.1 . . . . ?
N35A N34A N34B C33 -148.8 . . . . ?
C33 N34A N34B N35B 140.9 . . . . ?
N35A N34A N34B N35B -7.9 . . . . ?
C33 N34B N35B C36 6.8 . . . . ?
N34A N34B N35B C36 -22.7 . . . . ?
C33 N34B N35B N35A 36.6 . . . . ?
N34A N34B N35B N35A 7.1 . . . . ?
N34A N35A N35B C36 139 . . . . ?
C36 N35A N35B N34B -147.6 . . . . ?
N34A N35A N35B N34B -8.6 . . . . ?
N34B N35B C36 N35A 44 . . . . ?
N34B N35B C36 C50 171.9(3) . . . . ?
N35A N35B C36 C50 127.9(3) . . . . ?
N34A N35A C36 N35B -51.2 . . . . ?
N34A N35A C36 C50 -177.3(3) . . . . ?
N35B N35A C36 C50 -126.1(3) . . . . ?
N35B C36 C50 C51 23.9(5) . . . . ?
N35A C36 C50 C51 135.9(4) . . . . ?
N35B C36 C50 C55 -156.6(3) . . . . ?
N35A C36 C50 C55 -44.6(5) . . . . ?
C55 C50 C51 C52 0 . . . . ?
C36 C50 C51 C52 179.4(5) . . . . ?
C50 C51 C52 N53 0 . . . . ?
C51 C52 N53 C54 0 . . . . ?
C51 C52 N53 Cd1 -176.9(2) . . . 1_545 ?
C52 N53 C54 C55 0 . . . . ?
Cd1 N53 C54 C55 176.7(2) 1_545 . . . ?
N53 C54 C55 C50 0 . . . . ?
C51 C50 C55 C54 0 . . . . ?
C36 C50 C55 C54 -179.5(4) . . . . ?
O2 C3 C4B C5B -15.2(19) . . . . ?
O1 C3 C4B C5B 175.6(9) . . . . ?
Cd1 C3 C4B C5B -90(5) 1_655 . . . ?
O2 C3 C4B C9B 162.7(10) . . . . ?
O1 C3 C4B C9B -6.5(18) . . . . ?
Cd1 C3 C4B C9B 87(5) 1_655 . . . ?
C9B C4B C5B C6B 0 . . . . ?
C3 C4B C5B C6B 178(2) . . . . ?
C4B C5B C6B C7B 0 . . . . ?
C5B C6B C7B C8B 0 . . . . ?
C5B C6B C7B C10B -178(2) . . . . ?
C6B C7B C8B C9B 0 . . . . ?
C10B C7B C8B C9B 178(2) . . . . ?
C7B C8B C9B C4B 0 . . . . ?
C5B C4B C9B C8B 0 . . . . ?
C3 C4B C9B C8B -178(2) . . . . ?
C6B C7B C10B N11B 180(3) . . . . ?
C8B C7B C10B N11B 1(4) . . . . ?
C7B C10B N11B N12B 177(3) . . . . ?
C10B N11B N12B C13B -165(3) . . . . ?
N11B N12B C13B O14B -175(3) . . . . ?
N11B N12B C13B N15B 2(5) . . . . ?
O14B C13B N15B N16B -7(5) . . . . ?
N12B C13B N15B N16B 176(3) . . . . ?
C13B N15B N16B C17B -179(3) . . . . ?
N15B N16B C17B C18B 174(3) . . . . ?
N16B C17B C18B C19B -12(4) . . . . ?
N16B C17B C18B C23B 172(3) . . . . ?
C23B C18B C19B C20B 0 . . . . ?
C17B C18B C19B C20B -175(2) . . . . ?
C18B C19B C20B C21B 0 . . . . ?
C19B C20B C21B C22B 0 . . . . ?
C19B C20B C21B C24 -165(2) . . . . ?
O25 C24 C21B C22B -170.8(7) . . . . ?
O26 C24 C21B C22B 6.8(18) . . . . ?
O25 C24 C21B C20B -6(2) . . . . ?
O26 C24 C21B C20B 172.0(10) . . . . ?
C20B C21B C22B C23B 0 . . . . ?
C24 C21B C22B C23B 165(2) . . . . ?
C21B C22B C23B C18B 0 . . . . ?
C19B C18B C23B C22B 0 . . . . ?
C17B C18B C23B C22B 175(2) . . . . ?
